data_1555140
loop_
_publ_author_name
'Sun, Jing'
'Sun, Quan-Shun'
'Yan, Chao-Guo'

_publ_section_title
;
 Efficient synthesis of novel cyclic fused-phenothiazines via domino
 cyclization of 2-(benzo[b][1,4]thiazin-3-ylidene)acetate, aromatic
 aldehydes and cyclic 1,3-diketones
;
_journal_issue 20
_journal_name_full 'Organic Chemistry Frontiers'
_journal_page_first 3555
_journal_paper_doi 10.1039/C9QO00951E
_journal_volume 6
_journal_year 2019
_chemical_formula_moiety 'C23 H16 N2 O5 S'
_chemical_formula_sum 'C23 H16 N2 O5 S'
_chemical_formula_weight 432.44
_space_group_crystal_system monoclinic
_space_group_IT_number 14
_space_group_name_Hall '-P 2ybc'
_space_group_name_H-M_alt 'P 1 21/c 1'
_atom_sites_solution_hydrogens geom
_audit_creation_method SHELXL-2014/7
_audit_update_record
;
2018-12-07 deposited with the CCDC.	2019-08-30 downloaded from the CCDC.
;
_cell_angle_alpha 90
_cell_angle_beta 101.719(3)
_cell_angle_gamma 90
_cell_formula_units_Z 4
_cell_length_a 13.0035(11)
_cell_length_b 15.8463(12)
_cell_length_c 9.5395(9)
_cell_measurement_reflns_used 6329
_cell_measurement_temperature 296(2)
_cell_measurement_theta_max 27.47
_cell_measurement_theta_min 2.53
_cell_volume 1924.7(3)
_computing_cell_refinement 'Bruker SAINT'
_computing_data_collection 'Bruker APEX2'
_computing_data_reduction 'Bruker SAINT'
_computing_molecular_graphics 'Bruker SHELXTL'
_computing_publication_material 'Bruker SHELXTL'
_computing_structure_refinement 'SHELXL-2014/7 (Sheldrick, 2014)'
_computing_structure_solution 'SHELXS-97 (Sheldrick 2008)'
_diffrn_ambient_temperature 296(2)
_diffrn_measured_fraction_theta_full 0.998
_diffrn_measured_fraction_theta_max 0.998
_diffrn_measurement_device_type 'CCD area detector'
_diffrn_measurement_method 'phi and omega scans'
_diffrn_radiation_source 'fine-focus sealed tube'
_diffrn_radiation_type MoK\a
_diffrn_radiation_wavelength 0.71073
_diffrn_reflns_av_R_equivalents 0.0422
_diffrn_reflns_av_unetI/netI 0.0386
_diffrn_reflns_Laue_measured_fraction_full 0.998
_diffrn_reflns_Laue_measured_fraction_max 0.998
_diffrn_reflns_limit_h_max 16
_diffrn_reflns_limit_h_min -15
_diffrn_reflns_limit_k_max 19
_diffrn_reflns_limit_k_min -19
_diffrn_reflns_limit_l_max 10
_diffrn_reflns_limit_l_min -11
_diffrn_reflns_number 19161
_diffrn_reflns_point_group_measured_fraction_full 0.998
_diffrn_reflns_point_group_measured_fraction_max 0.998
_diffrn_reflns_theta_full 25.242
_diffrn_reflns_theta_max 25.993
_diffrn_reflns_theta_min 2.531
_exptl_absorpt_coefficient_mu 0.210
_exptl_absorpt_correction_T_max 0.959
_exptl_absorpt_correction_T_min 0.951
_exptl_absorpt_correction_type multi-scan
_exptl_absorpt_process_details sadabs
_exptl_crystal_colour yellow
_exptl_crystal_density_diffrn 1.492
_exptl_crystal_description block
_exptl_crystal_F_000 896
_exptl_crystal_size_max 0.240
_exptl_crystal_size_mid 0.220
_exptl_crystal_size_min 0.200
_refine_diff_density_max 0.403
_refine_diff_density_min -0.340
_refine_diff_density_rms 0.047
_refine_ls_extinction_method none
_refine_ls_goodness_of_fit_ref 1.020
_refine_ls_hydrogen_treatment constr
_refine_ls_matrix_type full
_refine_ls_number_parameters 281
_refine_ls_number_reflns 3772
_refine_ls_number_restraints 15
_refine_ls_restrained_S_all 1.158
_refine_ls_R_factor_all 0.0768
_refine_ls_R_factor_gt 0.0470
_refine_ls_shift/su_max 0.001
_refine_ls_shift/su_mean 0.000
_refine_ls_structure_factor_coef Fsqd
_refine_ls_weighting_details 'w=1/[\s^2^(Fo^2^)+(0.0467P)^2^+1.2908P] where P=(Fo^2^+2Fc^2^)/3'
_refine_ls_weighting_scheme calc
_refine_ls_wR_factor_gt 0.1040
_refine_ls_wR_factor_ref 0.1169
_reflns_Friedel_coverage 0.000
_reflns_number_gt 2721
_reflns_number_total 3772
_reflns_threshold_expression 'I > 2\s(I)'
_cod_data_source_file c9qo00951e2.cif
_cod_data_source_block 4f
_cod_original_sg_symbol_H-M 'P 21/c'
_cod_database_code 1555140
_shelx_shelxl_version_number 2014/7
_shelx_space_group_comment
; 
The symmetry employed for this shelxl refinement is uniquely defined 
by the following loop, which should always be used as a source of 
symmetry information in preference to the above space-group names. 
They are only intended as comments. 
;
_shelx_estimated_absorpt_t_min 0.951
_shelx_estimated_absorpt_t_max 0.959

loop_
_space_group_symop_operation_xyz
'x, y, z'
'-x, y+1/2, -z+1/2'
'-x, -y, -z'
'x, -y-1/2, z-1/2'

loop_
_atom_site_label
_atom_site_type_symbol
_atom_site_fract_x
_atom_site_fract_y
_atom_site_fract_z
_atom_site_U_iso_or_equiv
_atom_site_adp_type
_atom_site_occupancy
_atom_site_site_symmetry_order
_atom_site_calc_flag
_atom_site_refinement_flags_posn
_atom_site_refinement_flags_adp
C1 C 0.82424(17) -0.00293(14) 0.6408(2) 0.0351(5) Uani 1 1 d . .
C2 C 0.91452(18) -0.04813(16) 0.6338(3) 0.0432(6) Uani 1 1 d . .
H2 H 0.9728 -0.0202 0.6138 0.052 Uiso 1 1 calc R U
C3 C 0.9183(2) -0.13366(16) 0.6562(3) 0.0503(7) Uani 1 1 d . .
H3 H 0.9780 -0.1639 0.6477 0.060 Uiso 1 1 calc R U
C4 C 0.8338(2) -0.17492(16) 0.6915(3) 0.0510(7) Uani 1 1 d . .
H4 H 0.8371 -0.2327 0.7085 0.061 Uiso 1 1 calc R U
C5 C 0.74442(19) -0.13060(15) 0.7016(3) 0.0434(6) Uani 1 1 d . .
H5 H 0.6879 -0.1584 0.7268 0.052 Uiso 1 1 calc R U
C6 C 0.73859(17) -0.04462(14) 0.6742(2) 0.0349(5) Uani 1 1 d . .
C7 C 0.66330(16) 0.11494(13) 0.6979(2) 0.0312(5) Uani 1 1 d . .
C8 C 0.75596(16) 0.14199(14) 0.6535(2) 0.0322(5) Uani 1 1 d . .
C9 C 0.77797(16) 0.22963(14) 0.6469(2) 0.0327(5) Uani 1 1 d . .
C10 C 0.86597(17) 0.25768(15) 0.5805(3) 0.0394(6) Uani 1 1 d . .
C11 C 0.9472(2) 0.37103(18) 0.4844(3) 0.0557(7) Uani 1 1 d . .
H11A H 1.0144 0.3633 0.5466 0.083 Uiso 1 1 calc R U
H11B H 0.9357 0.4300 0.4643 0.083 Uiso 1 1 calc R U
H11C H 0.9454 0.3410 0.3965 0.083 Uiso 1 1 calc R U
C12 C 0.48382(19) 0.12016(16) 0.9113(3) 0.0433(6) Uani 1 1 d . .
H12 H 0.5430 0.1165 0.9844 0.052 Uiso 1 1 calc R U
C13 C 0.38698(19) 0.09942(16) 0.9394(3) 0.0453(6) Uani 1 1 d . .
H13 H 0.3803 0.0819 1.0302 0.054 Uiso 1 1 calc R U
C14 C 0.30079(17) 0.10541(13) 0.8296(3) 0.0356(6) Uani 1 1 d . .
C15 C 0.30861(18) 0.13027(16) 0.6945(3) 0.0417(6) Uani 1 1 d . .
H15 H 0.2492 0.1334 0.6217 0.050 Uiso 1 1 calc R U
C16 C 0.40624(18) 0.15062(15) 0.6685(3) 0.0396(6) Uani 1 1 d . .
H16 H 0.4126 0.1674 0.5772 0.048 Uiso 1 1 calc R U
C17 C 0.49477(16) 0.14622(13) 0.7771(2) 0.0304(5) Uani 1 1 d . .
C18 C 0.59839(16) 0.17206(13) 0.7460(2) 0.0308(5) Uani 1 1 d . .
C19 C 0.62769(16) 0.25770(14) 0.7532(2) 0.0313(5) Uani 1 1 d . .
C20 C 0.57525(18) 0.32821(14) 0.8105(3) 0.0366(5) Uani 1 1 d . .
C21 C 0.63281(18) 0.40795(14) 0.7882(3) 0.0397(6) Uani 1 1 d . .
H21A H 0.6595 0.4355 0.8791 0.048 Uiso 1 1 calc R U
H21B H 0.5863 0.4467 0.7269 0.048 Uiso 1 1 calc R U
C22 C 0.72359(18) 0.38150(14) 0.7175(3) 0.0399(6) Uani 1 1 d . .
H22A H 0.7176 0.4083 0.6248 0.048 Uiso 1 1 calc R U
H22B H 0.7906 0.3967 0.7772 0.048 Uiso 1 1 calc R U
C23 C 0.71341(16) 0.28655(13) 0.7015(2) 0.0319(5) Uani 1 1 d . .
N1 N 0.82201(15) 0.08399(12) 0.6134(2) 0.0413(5) Uani 1 1 d . .
H1 H 0.8671 0.1028 0.5664 0.050 Uiso 1 1 calc R U
N2 N 0.19753(17) 0.08289(15) 0.8573(3) 0.0556(5) Uani 1 1 d . U
O1 O 0.93156(16) 0.21178(12) 0.5495(3) 0.0775(7) Uani 1 1 d . .
O2 O 0.86527(13) 0.33896(11) 0.5536(2) 0.0515(5) Uani 1 1 d . .
O3 O 0.19227(16) 0.05468(15) 0.9742(2) 0.0749(6) Uani 1 1 d . U
O4 O 0.12112(15) 0.09181(16) 0.7624(3) 0.0785(6) Uani 1 1 d . U
O5 O 0.50002(13) 0.32389(11) 0.8678(2) 0.0532(5) Uani 1 1 d . .
S1 S 0.61948(4) 0.00892(4) 0.67277(7) 0.0417(2) Uani 1 1 d . .

loop_
_atom_site_aniso_label
_atom_site_aniso_U_11
_atom_site_aniso_U_22
_atom_site_aniso_U_33
_atom_site_aniso_U_23
_atom_site_aniso_U_13
_atom_site_aniso_U_12
C1 0.0349(12) 0.0364(12) 0.0358(14) -0.0041(11) 0.0117(10) 0.0016(10)
C2 0.0353(13) 0.0476(15) 0.0500(16) -0.0022(12) 0.0162(12) 0.0046(11)
C3 0.0426(14) 0.0483(15) 0.0610(18) -0.0029(13) 0.0127(13) 0.0144(12)
C4 0.0536(16) 0.0353(13) 0.0652(19) -0.0010(13) 0.0146(14) 0.0081(12)
C5 0.0424(14) 0.0368(13) 0.0527(16) -0.0022(12) 0.0139(12) -0.0017(11)
C6 0.0345(12) 0.0358(12) 0.0355(14) -0.0036(10) 0.0100(10) 0.0020(10)
C7 0.0278(11) 0.0322(11) 0.0349(13) -0.0003(10) 0.0093(10) -0.0005(9)
C8 0.0277(11) 0.0368(12) 0.0340(13) -0.0011(10) 0.0106(10) 0.0000(9)
C9 0.0265(11) 0.0372(12) 0.0364(13) 0.0008(10) 0.0111(10) -0.0022(9)
C10 0.0321(12) 0.0403(13) 0.0488(16) 0.0001(12) 0.0156(11) -0.0032(11)
C11 0.0488(16) 0.0554(16) 0.071(2) 0.0099(15) 0.0307(14) -0.0130(13)
C12 0.0338(13) 0.0616(16) 0.0346(14) 0.0039(12) 0.0070(11) -0.0012(12)
C13 0.0438(14) 0.0575(16) 0.0402(15) 0.0049(12) 0.0217(12) -0.0030(12)
C14 0.0314(12) 0.0310(11) 0.0497(16) -0.0051(11) 0.0205(11) -0.0031(9)
C15 0.0298(12) 0.0515(15) 0.0437(15) 0.0002(12) 0.0069(11) -0.0035(11)
C16 0.0352(13) 0.0506(14) 0.0353(14) 0.0033(11) 0.0125(11) -0.0031(11)
C17 0.0297(11) 0.0288(11) 0.0354(13) -0.0020(10) 0.0128(10) 0.0004(9)
C18 0.0266(11) 0.0355(12) 0.0320(13) 0.0011(10) 0.0095(9) -0.0003(9)
C19 0.0272(11) 0.0346(12) 0.0331(13) 0.0013(10) 0.0084(10) 0.0014(9)
C20 0.0352(12) 0.0371(13) 0.0386(14) -0.0013(11) 0.0102(11) 0.0033(10)
C21 0.0431(14) 0.0354(12) 0.0425(15) -0.0035(11) 0.0136(11) 0.0003(11)
C22 0.0359(12) 0.0347(12) 0.0512(16) 0.0001(11) 0.0139(11) -0.0030(10)
C23 0.0282(11) 0.0343(12) 0.0332(13) 0.0016(10) 0.0064(10) -0.0013(9)
N1 0.0381(11) 0.0371(11) 0.0562(14) 0.0037(10) 0.0273(10) 0.0029(9)
N2 0.0400(9) 0.0609(12) 0.0733(12) -0.0028(10) 0.0289(8) -0.0095(9)
O1 0.0662(13) 0.0498(11) 0.139(2) 0.0102(12) 0.0740(14) 0.0050(10)
O2 0.0448(10) 0.0432(10) 0.0760(13) 0.0092(9) 0.0346(9) -0.0048(8)
O3 0.0577(10) 0.1000(14) 0.0783(12) 0.0033(11) 0.0399(10) -0.0154(10)
O4 0.0413(10) 0.1025(14) 0.0932(14) 0.0054(12) 0.0173(9) -0.0158(10)
O5 0.0487(10) 0.0470(10) 0.0745(14) -0.0065(9) 0.0374(10) 0.0015(8)
S1 0.0319(3) 0.0324(3) 0.0650(5) -0.0015(3) 0.0198(3) -0.0020(2)

loop_
_atom_type_symbol
_atom_type_description
_atom_type_scat_dispersion_real
_atom_type_scat_dispersion_imag
_atom_type_scat_source
C C 0.0033 0.0016 'International Tables Vol C Tables 4.2.6.8 and 6.1.1.4'
H H 0.0000 0.0000 'International Tables Vol C Tables 4.2.6.8 and 6.1.1.4'
N N 0.0061 0.0033 'International Tables Vol C Tables 4.2.6.8 and 6.1.1.4'
O O 0.0106 0.0060 'International Tables Vol C Tables 4.2.6.8 and 6.1.1.4'
S S 0.1246 0.1234 'International Tables Vol C Tables 4.2.6.8 and 6.1.1.4'

loop_
_geom_angle_atom_site_label_1
_geom_angle_atom_site_label_2
_geom_angle_atom_site_label_3
_geom_angle
C6 C1 C2 119.4(2)
C6 C1 N1 121.6(2)
C2 C1 N1 119.0(2)
C3 C2 C1 120.4(2)
C3 C2 H2 119.8
C1 C2 H2 119.8
C2 C3 C4 120.1(2)
C2 C3 H3 119.9
C4 C3 H3 119.9
C3 C4 C5 120.1(2)
C3 C4 H4 120.0
C5 C4 H4 120.0
C4 C5 C6 120.2(2)
C4 C5 H5 119.9
C6 C5 H5 119.9
C5 C6 C1 119.7(2)
C5 C6 S1 119.25(18)
C1 C6 S1 120.93(17)
C18 C7 C8 121.0(2)
C18 C7 S1 117.73(16)
C8 C7 S1 120.88(16)
N1 C8 C9 120.13(19)
N1 C8 C7 120.0(2)
C9 C8 C7 119.85(19)
C23 C9 C8 118.10(19)
C23 C9 C10 122.5(2)
C8 C9 C10 119.38(19)
O1 C10 O2 121.5(2)
O1 C10 C9 124.8(2)
O2 C10 C9 113.69(19)
O2 C11 H11A 109.5
O2 C11 H11B 109.5
H11A C11 H11B 109.5
O2 C11 H11C 109.5
H11A C11 H11C 109.5
H11B C11 H11C 109.5
C13 C12 C17 121.5(2)
C13 C12 H12 119.3
C17 C12 H12 119.3
C14 C13 C12 118.1(2)
C14 C13 H13 120.9
C12 C13 H13 120.9
C15 C14 C13 122.1(2)
C15 C14 N2 119.0(2)
C13 C14 N2 118.8(2)
C14 C15 C16 118.9(2)
C14 C15 H15 120.6
C16 C15 H15 120.6
C15 C16 C17 120.6(2)
C15 C16 H16 119.7
C17 C16 H16 119.7
C12 C17 C16 118.8(2)
C12 C17 C18 122.2(2)
C16 C17 C18 118.9(2)
C7 C18 C19 118.14(19)
C7 C18 C17 121.59(19)
C19 C18 C17 120.04(18)
C23 C19 C18 122.04(19)
C23 C19 C20 110.43(19)
C18 C19 C20 127.52(19)
O5 C20 C19 126.9(2)
O5 C20 C21 125.4(2)
C19 C20 C21 107.67(18)
C20 C21 C22 106.39(18)
C20 C21 H21A 110.5
C22 C21 H21A 110.5
C20 C21 H21B 110.5
C22 C21 H21B 110.5
H21A C21 H21B 108.6
C23 C22 C21 104.86(18)
C23 C22 H22A 110.8
C21 C22 H22A 110.8
C23 C22 H22B 110.8
C21 C22 H22B 110.8
H22A C22 H22B 108.9
C19 C23 C9 120.4(2)
C19 C23 C22 110.62(19)
C9 C23 C22 128.99(19)
C8 N1 C1 126.91(19)
C8 N1 H1 116.5
C1 N1 H1 116.5
O4 N2 O3 122.6(2)
O4 N2 C14 118.7(2)
O3 N2 C14 118.6(2)
C10 O2 C11 117.06(19)
C6 S1 C7 101.36(10)

loop_
_geom_bond_atom_site_label_1
_geom_bond_atom_site_label_2
_geom_bond_distance
C1 C6 1.387(3)
C1 C2 1.388(3)
C1 N1 1.401(3)
C2 C3 1.371(4)
C2 H2 0.9300
C3 C4 1.377(4)
C3 H3 0.9300
C4 C5 1.378(3)
C4 H4 0.9300
C5 C6 1.386(3)
C5 H5 0.9300
C6 S1 1.764(2)
C7 C18 1.378(3)
C7 C8 1.422(3)
C7 S1 1.774(2)
C8 N1 1.364(3)
C8 C9 1.422(3)
C9 C23 1.402(3)
C9 C10 1.485(3)
C10 O1 1.203(3)
C10 O2 1.313(3)
C11 O2 1.454(3)
C11 H11A 0.9600
C11 H11B 0.9600
C11 H11C 0.9600
C12 C13 1.379(3)
C12 C17 1.380(3)
C12 H12 0.9300
C13 C14 1.373(3)
C13 H13 0.9300
C14 C15 1.371(3)
C14 N2 1.464(3)
C15 C16 1.380(3)
C15 H15 0.9300
C16 C17 1.385(3)
C16 H16 0.9300
C17 C18 1.495(3)
C18 C19 1.407(3)
C19 C23 1.385(3)
C19 C20 1.471(3)
C20 O5 1.216(3)
C20 C21 1.506(3)
C21 C22 1.532(3)
C21 H21A 0.9700
C21 H21B 0.9700
C22 C23 1.515(3)
C22 H22A 0.9700
C22 H22B 0.9700
N1 H1 0.8600
N2 O4 1.209(3)
N2 O3 1.216(3)

loop_
_geom_hbond_atom_site_label_D
_geom_hbond_atom_site_label_H
_geom_hbond_atom_site_label_A
_geom_hbond_distance_DH
_geom_hbond_distance_HA
_geom_hbond_distance_DA
_geom_hbond_angle_DHA
N1 H1 O1 0.86 1.94 2.618(3) 134.7
